data_4519322
loop_
_publ_author_name
'Zhang, Guojie'
'Yi, Zhenxin'
'Cheng, Guangbin'
'Yang, Wei'
'Yang, Hongwei'

_publ_section_title
;
 Polynitro-Functionalized Azopyrazole with High Performance and Low
 Sensitivity as Novel Energetic Materials.
;
_journal_issue 8
_journal_name_full 'ACS applied materials &amp; interfaces'
_journal_page_first 10594
_journal_page_last 10604
_journal_paper_doi 10.1021/acsami.2c00154
_journal_volume 14
_journal_year 2022
_chemical_formula_moiety '0.5(C12 K4 N20 O16)'
_chemical_formula_sum 'C6 K2 N10 O8'
_chemical_formula_weight 418.36
_space_group_crystal_system monoclinic
_space_group_IT_number 14
_space_group_name_Hall '-P 2ybc'
_space_group_name_H-M_alt 'P 1 21/c 1'
_atom_sites_solution_primary dual
_audit_creation_date 2019-09-29
_audit_creation_method
;
Olex2 1.2
(compiled 2018.05.29 svn.r3508 for OlexSys, GUI svn.r5506)
;
_cell_angle_alpha 90
_cell_angle_beta 99.744(2)
_cell_angle_gamma 90
_cell_formula_units_Z 2
_cell_length_a 8.9980(5)
_cell_length_b 4.7624(3)
_cell_length_c 15.5601(10)
_cell_measurement_reflns_used 3454
_cell_measurement_temperature 170
_cell_measurement_theta_max 27.489
_cell_measurement_theta_min 3.204
_cell_volume 657.16(7)
_computing_cell_refinement 'SAINT V8.38A (?, 2016)'
_computing_data_reduction 'SAINT V8.38A (?, 2016)'
_computing_molecular_graphics 'Olex2 (Dolomanov et al., 2009)'
_computing_publication_material 'Olex2 (Dolomanov et al., 2009)'
_computing_structure_refinement 'ShelXL (Sheldrick, 2015)'
_computing_structure_solution 'ShelXT (Sheldrick, 2015)'
_diffrn_ambient_temperature 170.0
_diffrn_measured_fraction_theta_full 0.987
_diffrn_measured_fraction_theta_max 0.988
_diffrn_measurement_device_type 'bruker d8 venture'
_diffrn_measurement_method '\f and \w scans'
_diffrn_radiation_type MoK\a
_diffrn_radiation_wavelength 0.71073
_diffrn_reflns_av_R_equivalents 0.0298
_diffrn_reflns_av_unetI/netI 0.0277
_diffrn_reflns_Laue_measured_fraction_full 0.987
_diffrn_reflns_Laue_measured_fraction_max 0.988
_diffrn_reflns_limit_h_max 11
_diffrn_reflns_limit_h_min -11
_diffrn_reflns_limit_k_max 6
_diffrn_reflns_limit_k_min -6
_diffrn_reflns_limit_l_max 19
_diffrn_reflns_limit_l_min -20
_diffrn_reflns_number 6109
_diffrn_reflns_point_group_measured_fraction_full 0.987
_diffrn_reflns_point_group_measured_fraction_max 0.988
_diffrn_reflns_theta_full 25.242
_diffrn_reflns_theta_max 27.502
_diffrn_reflns_theta_min 2.297
_diffrn_standards_number 0
_exptl_absorpt_coefficient_mu 0.799
_exptl_absorpt_correction_T_max 0.7456
_exptl_absorpt_correction_T_min 0.6785
_exptl_absorpt_correction_type multi-scan
_exptl_absorpt_process_details
'SADABS-2016/2 (Bruker,2016/2) was used for absorption correction. wR2(int) was 0.0537 before and 0.0474 after correction. The Ratio of minimum to maximum transmission is 0.9100. The \l/2 correction factor is Not present.'
_exptl_crystal_colour red
_exptl_crystal_colour_primary red
_exptl_crystal_density_diffrn 2.114
_exptl_crystal_description block
_exptl_crystal_F_000 416
_exptl_crystal_size_max 0.15
_exptl_crystal_size_mid 0.12
_exptl_crystal_size_min 0.08
_refine_diff_density_max 0.363
_refine_diff_density_min -0.311
_refine_diff_density_rms 0.059
_refine_ls_extinction_method none
_refine_ls_goodness_of_fit_ref 1.027
_refine_ls_hydrogen_treatment undef
_refine_ls_matrix_type full
_refine_ls_number_parameters 118
_refine_ls_number_reflns 1487
_refine_ls_number_restraints 0
_refine_ls_restrained_S_all 1.027
_refine_ls_R_factor_all 0.0349
_refine_ls_R_factor_gt 0.0292
_refine_ls_shift/su_max 0.001
_refine_ls_shift/su_mean 0.000
_refine_ls_structure_factor_coef Fsqd
_refine_ls_weighting_details 'w=1/[\s^2^(Fo^2^)+(0.0382P)^2^+0.4452P] where P=(Fo^2^+2Fc^2^)/3'
_refine_ls_weighting_scheme calc
_refine_ls_wR_factor_gt 0.0734
_refine_ls_wR_factor_ref 0.0780
_reflns_Friedel_coverage 0.000
_reflns_number_gt 1317
_reflns_number_total 1487
_reflns_threshold_expression 'I > 2\s(I)'
_cod_data_source_file am2c00154_si_002.cif
_cod_data_source_block 220191011_0m
_cod_database_code 4519322
_shelx_shelxl_version_number 2018/3
_shelx_space_group_comment
;
The symmetry employed for this shelxl refinement is uniquely defined
by the following loop, which should always be used as a source of
symmetry information in preference to the above space-group names.
They are only intended as comments.
;
_shelx_estimated_absorpt_t_max 0.939
_shelx_estimated_absorpt_t_min 0.890
_olex2_refinement_description
;
;
_olex2_submission_special_instructions 'No special instructions were received'

loop_
_space_group_symop_operation_xyz
'x, y, z'
'-x, y+1/2, -z+1/2'
'-x, -y, -z'
'x, -y-1/2, z-1/2'

loop_
_atom_site_label
_atom_site_type_symbol
_atom_site_fract_x
_atom_site_fract_y
_atom_site_fract_z
_atom_site_U_iso_or_equiv
_atom_site_adp_type
_atom_site_occupancy
_atom_site_site_symmetry_order
_atom_site_calc_flag
_atom_site_refinement_flags_posn
_atom_site_refinement_flags_adp
_atom_site_refinement_flags_occupancy
_atom_site_disorder_assembly
_atom_site_disorder_group
K1 K 0.80672(4) 0.76685(8) 0.39767(3) 0.02080(14) Uani 1 1 d . . . . .
O4 O 0.56570(13) 0.4269(3) 0.36398(8) 0.0201(3) Uani 1 1 d . . . . .
O3 O 0.39031(14) 0.4218(3) 0.25002(8) 0.0248(3) Uani 1 1 d . . . . .
O2 O -0.04118(14) 0.2584(3) 0.35485(9) 0.0234(3) Uani 1 1 d . . . . .
O1 O 0.13717(15) 0.1386(3) 0.28481(9) 0.0267(3) Uani 1 1 d . . . . .
N5 N 0.43482(15) 0.4636(3) 0.32754(9) 0.0162(3) Uani 1 1 d . . . . .
N3 N 0.12250(16) 0.6707(3) 0.43679(10) 0.0180(3) Uani 1 1 d . . . . .
N1 N 0.50044(15) 0.9144(3) 0.46887(9) 0.0152(3) Uani 1 1 d . . . . .
N2 N 0.23284(15) 0.8429(3) 0.47472(10) 0.0179(3) Uani 1 1 d . . . . .
N4 N 0.08556(16) 0.2890(3) 0.33625(10) 0.0174(3) Uani 1 1 d . . . . .
C1 C 0.17900(18) 0.5094(3) 0.37934(11) 0.0154(3) Uani 1 1 d . . . . .
C2 C 0.33065(17) 0.5717(3) 0.38017(11) 0.0143(3) Uani 1 1 d . . . . .
C3 C 0.36045(18) 0.7815(3) 0.44310(11) 0.0150(3) Uani 1 1 d . . . . .

loop_
_atom_site_aniso_label
_atom_site_aniso_U_11
_atom_site_aniso_U_22
_atom_site_aniso_U_33
_atom_site_aniso_U_23
_atom_site_aniso_U_13
_atom_site_aniso_U_12
K1 0.0163(2) 0.0243(2) 0.0216(2) -0.00404(15) 0.00281(15) -0.00245(14)
O4 0.0141(6) 0.0210(6) 0.0247(7) -0.0005(5) 0.0019(5) 0.0000(5)
O3 0.0262(7) 0.0325(7) 0.0153(6) -0.0069(5) 0.0026(5) -0.0043(5)
O2 0.0160(6) 0.0237(6) 0.0301(8) 0.0024(5) 0.0023(5) -0.0059(5)
O1 0.0295(7) 0.0230(7) 0.0281(7) -0.0093(6) 0.0062(6) -0.0066(5)
N5 0.0168(6) 0.0142(6) 0.0178(7) -0.0019(5) 0.0034(6) -0.0029(5)
N3 0.0156(7) 0.0198(7) 0.0183(7) -0.0033(6) 0.0016(6) -0.0030(6)
N1 0.0160(6) 0.0142(6) 0.0145(7) -0.0005(5) 0.0002(5) -0.0014(5)
N2 0.0153(7) 0.0197(7) 0.0181(7) -0.0040(6) 0.0013(6) -0.0018(5)
N4 0.0179(7) 0.0163(7) 0.0167(7) 0.0013(6) -0.0010(6) -0.0037(5)
C1 0.0143(7) 0.0153(7) 0.0158(8) 0.0000(6) 0.0001(6) -0.0020(6)
C2 0.0143(7) 0.0151(7) 0.0133(8) 0.0013(6) 0.0013(6) -0.0008(6)
C3 0.0146(7) 0.0153(7) 0.0145(8) 0.0004(6) 0.0010(6) -0.0011(6)

loop_
_atom_type_symbol
_atom_type_description
_atom_type_scat_dispersion_real
_atom_type_scat_dispersion_imag
_atom_type_scat_source
C C 0.0033 0.0016 'International Tables Vol C Tables 4.2.6.8 and 6.1.1.4'
K K 0.2009 0.2494 'International Tables Vol C Tables 4.2.6.8 and 6.1.1.4'
N N 0.0061 0.0033 'International Tables Vol C Tables 4.2.6.8 and 6.1.1.4'
O O 0.0106 0.0060 'International Tables Vol C Tables 4.2.6.8 and 6.1.1.4'

loop_
_geom_angle_atom_site_label_1
_geom_angle_atom_site_label_2
_geom_angle_atom_site_label_3
_geom_angle
_geom_angle_site_symmetry_1
_geom_angle_site_symmetry_3
_geom_angle_publ_flag
K1 K1 K1 117.314(9) 1_545 3_776 ?
K1 K1 K1 62.687(9) 1_565 3_776 ?
K1 K1 K1 180.0 1_545 1_565 ?
O4 K1 K1 52.93(3) . 1_545 ?
O4 K1 K1 127.07(3) . 1_565 ?
O4 K1 K1 150.65(3) . 3_776 ?
O4 K1 O3 67.32(4) . 2_655 ?
O4 K1 O2 148.67(4) . 1_665 ?
O4 K1 O2 81.34(4) . 1_655 ?
O4 K1 O1 87.28(4) . 2_655 ?
O4 K1 N3 133.63(4) . 1_655 ?
O4 K1 N3 79.28(4) . 3_666 ?
O4 K1 N1 59.23(4) . . ?
O4 K1 N2 110.17(4) . 3_676 ?
O3 K1 K1 74.46(3) 2_655 1_565 ?
O3 K1 K1 135.67(3) 2_655 3_776 ?
O3 K1 K1 105.54(3) 2_655 1_545 ?
O3 K1 O2 81.46(4) 2_655 1_665 ?
O3 K1 O2 107.02(4) 2_655 1_655 ?
O3 K1 O1 57.17(4) 2_655 2_655 ?
O3 K1 N3 146.58(4) 2_655 3_666 ?
O3 K1 N3 134.52(4) 2_655 1_655 ?
O3 K1 N1 76.17(4) 2_655 . ?
O3 K1 N2 105.91(4) 2_655 3_676 ?
O2 K1 K1 146.21(3) 1_655 1_565 ?
O2 K1 K1 145.31(3) 1_665 1_545 ?
O2 K1 K1 34.69(3) 1_665 1_565 ?
O2 K1 K1 102.63(3) 1_655 3_776 ?
O2 K1 K1 57.06(3) 1_665 3_776 ?
O2 K1 K1 33.79(3) 1_655 1_545 ?
O2 K1 O2 111.52(4) 1_665 1_655 ?
O2 K1 O1 77.50(4) 1_665 2_655 ?
O2 K1 O1 57.23(4) 1_655 2_655 ?
O2 K1 N3 131.83(4) 1_665 3_666 ?
O2 K1 N3 67.45(4) 1_655 3_666 ?
O2 K1 N1 112.01(4) 1_665 . ?
O2 K1 N1 136.32(4) 1_655 . ?
O1 K1 K1 78.36(3) 2_655 1_545 ?
O1 K1 K1 101.64(3) 2_655 1_565 ?
O1 K1 K1 119.61(3) 2_655 3_776 ?
O1 K1 N3 124.41(4) 2_655 3_666 ?
O1 K1 N1 130.94(4) 2_655 . ?
N3 K1 K1 129.29(3) 3_666 1_565 ?
N3 K1 K1 99.28(3) 1_655 1_565 ?
N3 K1 K1 75.71(3) 3_666 3_776 ?
N3 K1 K1 49.57(3) 1_655 3_776 ?
N3 K1 K1 80.72(3) 1_655 1_545 ?
N3 K1 K1 50.71(3) 3_666 1_545 ?
N3 K1 O2 54.79(4) 1_655 1_655 ?
N3 K1 O2 71.32(4) 1_655 1_665 ?
N3 K1 O1 81.32(4) 1_655 2_655 ?
N3 K1 N3 71.10(4) 1_655 3_666 ?
N3 K1 N1 147.73(4) 1_655 . ?
N1 K1 K1 103.61(3) . 3_776 ?
N1 K1 K1 77.38(3) . 1_565 ?
N1 K1 K1 102.62(3) . 1_545 ?
N1 K1 N3 86.12(4) . 3_666 ?
N2 K1 K1 48.17(3) 3_676 1_565 ?
N2 K1 K1 52.36(3) 3_676 3_776 ?
N2 K1 K1 131.84(3) 3_676 1_545 ?
N2 K1 O2 147.03(4) 3_676 1_655 ?
N2 K1 O2 75.10(4) 3_676 1_665 ?
N2 K1 O1 149.80(4) 3_676 2_655 ?
N2 K1 N3 101.46(4) 3_676 1_655 ?
N2 K1 N3 84.01(4) 3_676 3_666 ?
N2 K1 N1 52.31(4) 3_676 . ?
N5 O4 K1 133.05(10) . . ?
N5 O3 K1 157.63(11) . 2_645 ?
K1 O2 K1 111.52(4) 1_445 1_455 ?
N4 O2 K1 116.41(10) . 1_455 ?
N4 O2 K1 130.78(10) . 1_445 ?
N4 O1 K1 129.59(11) . 2_645 ?
O4 N5 C2 116.95(14) . . ?
O3 N5 O4 124.09(14) . . ?
O3 N5 C2 118.93(14) . . ?
K1 N3 K1 108.90(4) 1_455 3_666 ?
N2 N3 K1 90.69(10) . 3_666 ?
N2 N3 K1 129.28(11) . 1_455 ?
C1 N3 K1 115.31(10) . 1_455 ?
C1 N3 K1 96.55(10) . 3_666 ?
C1 N3 N2 107.85(13) . . ?
N1 N1 K1 121.35(14) 3_676 . ?
N1 N1 C3 112.74(17) 3_676 . ?
C3 N1 K1 125.57(10) . . ?
N3 N2 K1 123.08(10) . 3_676 ?
N3 N2 C3 108.48(14) . . ?
C3 N2 K1 128.38(11) . 3_676 ?
O2 N4 C1 117.94(15) . . ?
O1 N4 O2 123.62(14) . . ?
O1 N4 C1 118.43(14) . . ?
N3 C1 N4 118.08(14) . . ?
N3 C1 C2 110.65(14) . . ?
C2 C1 N4 130.82(16) . . ?
C1 C2 N5 130.46(15) . . ?
C3 C2 N5 126.14(14) . . ?
C3 C2 C1 103.33(14) . . ?
N2 C3 N1 124.92(15) . . ?
N2 C3 C2 109.63(14) . . ?
C2 C3 N1 125.44(15) . . ?

loop_
_geom_bond_atom_site_label_1
_geom_bond_atom_site_label_2
_geom_bond_distance
_geom_bond_site_symmetry_2
_geom_bond_publ_flag
K1 K1 4.7624(3) 1_545 ?
K1 K1 4.8396(8) 3_776 ?
K1 K1 4.7624(3) 1_565 ?
K1 O4 2.6860(12) . ?
K1 O3 2.7550(13) 2_655 ?
K1 O2 2.8472(13) 1_665 ?
K1 O2 2.9135(14) 1_655 ?
K1 O1 3.0292(15) 2_655 ?
K1 N3 2.8405(15) 1_655 ?
K1 N3 3.2904(16) 3_666 ?
K1 N1 3.2172(14) . ?
K1 N2 2.7862(15) 3_676 ?
O4 N5 1.2300(18) . ?
O3 N5 1.2212(19) . ?
O2 N4 1.2317(19) . ?
O1 N4 1.223(2) . ?
N5 C2 1.440(2) . ?
N3 N2 1.345(2) . ?
N3 C1 1.342(2) . ?
N1 N1 1.267(3) 3_676 ?
N1 C3 1.406(2) . ?
N2 C3 1.355(2) . ?
N4 C1 1.438(2) . ?
C1 C2 1.394(2) . ?
C2 C3 1.393(2) . ?
